data_7114481
loop_
_publ_author_name
'Vishweshwar, Peddy'
'Thaimattam, Ram'
'Jask\'olski, Mariusz'
'Desiraju, Gautam R.'

_publ_section_title
;
 Supramolecular synthons based on N--H&#x22ef;N and C--H&#x22ef;O hydrogen 
 bonds. Crystal engineering of a helical structure with 5,5-diethylbarbituric
 acid
;
_journal_issue 17
_journal_name_full 'Chemical Communications'
_journal_page_first 1830
_journal_page_last 1831
_journal_paper_doi 10.1039/b204388b
_journal_year 2002
_chemical_formula_sum 'C20 H20 N4 O3'
_chemical_formula_weight 364.40
_chemical_melting_point 434
_chemical_name_common
;
1:1 molecular complex of 5,5-diethylbarbituric acid and 1,10-phenanthroline
;
_chemical_name_systematic
;
1:1 molecular complex of 5,5-diethylbarbituric acid and 1,10-phenanthroline
;
_space_group_IT_number 14
_symmetry_cell_setting monoclinic
_symmetry_space_group_name_Hall '-P 2ybc'
_symmetry_space_group_name_H-M 'P 1 21/c 1'
_atom_sites_solution_hydrogens geom
_atom_sites_solution_primary direct
_atom_sites_solution_secondary difmap
_audit_creation_method SHELXL-97
_cell_angle_alpha 90.00
_cell_angle_beta 98.31(3)
_cell_angle_gamma 90.00
_cell_formula_units_Z 4
_cell_length_a 12.656(3)
_cell_length_b 7.0140(14)
_cell_length_c 20.665(4)
_cell_measurement_reflns_used 1300
_cell_measurement_temperature 100
_cell_volume 1815.2(7)
_computing_data_collection KUMA-1
_computing_data_reduction 'KM4-RED [KUMA-2]'
_computing_molecular_graphics 'PLUTON (Spek, 1992)'
_computing_publication_material 'SHELXL-97 (Sheldrick, 1997)'
_computing_structure_refinement 'SHELXL-97 (Sheldrick, 1997)'
_computing_structure_solution 'SHELXS-97 (Sheldrick, 1990)'
_diffrn_ambient_temperature 100
_diffrn_measured_fraction_theta_full 0.982
_diffrn_measured_fraction_theta_max 0.982
_diffrn_measurement_device_type 'KUMA CCD detector [KUMA-1]'
_diffrn_measurement_method '/w scans'
_diffrn_radiation_monochromator graphite
_diffrn_radiation_source 'sealed tube'
_diffrn_radiation_type MoK\a
_diffrn_radiation_wavelength 0.71073
_diffrn_reflns_av_R_equivalents 0.0366
_diffrn_reflns_av_sigmaI/netI 0.0437
_diffrn_reflns_limit_h_max 15
_diffrn_reflns_limit_h_min -16
_diffrn_reflns_limit_k_max 5
_diffrn_reflns_limit_k_min -9
_diffrn_reflns_limit_l_max 26
_diffrn_reflns_limit_l_min -26
_diffrn_reflns_number 10474
_diffrn_reflns_theta_full 27.49
_diffrn_reflns_theta_max 27.49
_diffrn_reflns_theta_min 3.41
_exptl_absorpt_coefficient_mu 0.092
_exptl_absorpt_correction_type none
_exptl_crystal_colour Colorless
_exptl_crystal_density_diffrn 1.333
_exptl_crystal_density_method 'not measured'
_exptl_crystal_description needle
_exptl_crystal_F_000 768
_exptl_crystal_size_max 0.30
_exptl_crystal_size_mid 0.30
_exptl_crystal_size_min 0.25
_refine_diff_density_max 0.323
_refine_diff_density_min -0.188
_refine_diff_density_rms 0.049
_refine_ls_extinction_coef 0.018(2)
_refine_ls_extinction_expression Fc^*^=kFc[1+0.001xFc^2^\l^3^/sin(2\q)]^-1/4^
_refine_ls_extinction_method SHELXL
_refine_ls_goodness_of_fit_ref 1.197
_refine_ls_hydrogen_treatment refall
_refine_ls_matrix_type full
_refine_ls_number_parameters 325
_refine_ls_number_reflns 4096
_refine_ls_number_restraints 0
_refine_ls_restrained_S_all 1.197
_refine_ls_R_factor_all 0.0778
_refine_ls_R_factor_gt 0.0599
_refine_ls_shift/su_max 0.001
_refine_ls_shift/su_mean 0.000
_refine_ls_structure_factor_coef Fsqd
_refine_ls_weighting_details 'calc w=1/[\s^2^(Fo^2^)+(0.0505P)^2^+0.5730P] where P=(Fo^2^+2Fc^2^)/3'
_refine_ls_weighting_scheme calc
_refine_ls_wR_factor_gt 0.1172
_refine_ls_wR_factor_ref 0.1241
_reflns_number_gt 3539
_reflns_number_total 4096
_reflns_threshold_expression >2sigma(I)
_cod_data_source_file b204388b.txt
_cod_data_source_block ph
_cod_depositor_comments
;
The following automatic conversions were performed:
'_atom_site_symetry_multiplicity' tag replaced with
'_atom_site_symmetry_multiplicity'.

Automatic conversion script
Id: cif_correct_tags 1440 2010-10-19 06:21:57Z saulius 

The following automatic conversions were performed:

'_cell_measurement_temperature' value '100K' was changed to '100' -
the value should be numeric and without a unit
designator.

'_diffrn_ambient_temperature' value '100K' was changed
to '100' - the value should be numeric and without a unit
designator.

'_chemical_melting_point' value '434 K' was changed to
'434' - the value should be numeric and without a unit
designator.

'_symmetry_cell_setting' value 'Monoclinic' changed to
'monoclinic' according to
/usr/data/users/saulius/automatic-downloads/retrospective/RSC/lib/dictionaries/cif_core.dic
dictionary named 'cif_core.dic' version 2.4.2 from 2011-04-26.

Automatic conversion script
Id: cif_fix_values 2281 2013-09-26 08:29:07Z andrius 
;
_cod_original_cell_volume 1815.1(6)
_cod_original_sg_symbol_H-M P21/c
_cod_database_code 7114481

loop_
_symmetry_equiv_pos_as_xyz
'x, y, z'
'-x, y+1/2, -z+1/2'
'-x, -y, -z'
'x, -y-1/2, z-1/2'

loop_
_atom_site_label
_atom_site_type_symbol
_atom_site_fract_x
_atom_site_fract_y
_atom_site_fract_z
_atom_site_U_iso_or_equiv
_atom_site_adp_type
_atom_site_occupancy
_atom_site_symmetry_multiplicity
_atom_site_calc_flag
O1 O 0.37522(9) 0.90763(18) 0.00995(6) 0.0201(3) Uani 1 1 d
O2 O 0.22939(10) 0.48650(18) -0.14276(6) 0.0213(3) Uani 1 1 d
O3 O 0.55548(10) 0.80115(18) -0.15956(6) 0.0220(3) Uani 1 1 d
N1 N 0.29798(12) 0.7062(2) -0.06872(7) 0.0165(3) Uani 1 1 d
H1A H 0.2396(19) 0.705(3) -0.0473(12) 0.036(6) Uiso 1 1 d
N2 N 0.46578(11) 0.8437(2) -0.07419(7) 0.0160(3) Uani 1 1 d
H2A H 0.5173(18) 0.920(3) -0.0554(11) 0.029(6) Uiso 1 1 d
N3 N 0.05139(12) 0.7923(2) -0.12208(7) 0.0212(3) Uani 1 1 d
N4 N 0.12903(11) 0.7218(2) 0.00733(7) 0.0171(3) Uani 1 1 d
C1 C 0.37847(13) 0.8238(2) -0.04164(8) 0.0149(3) Uani 1 1 d
C2 C 0.29867(13) 0.6027(2) -0.12527(8) 0.0150(3) Uani 1 1 d
C3 C 0.38660(13) 0.6417(2) -0.16658(8) 0.0139(3) Uani 1 1 d
C4 C 0.47676(13) 0.7670(2) -0.13400(8) 0.0150(3) Uani 1 1 d
C5 C 0.33411(15) 0.7459(3) -0.22935(9) 0.0213(4) Uani 1 1 d
H5A H 0.3877(17) 0.750(3) -0.2614(10) 0.024(5) Uiso 1 1 d
H5B H 0.2713(17) 0.667(3) -0.2482(10) 0.025(5) Uiso 1 1 d
C6 C 0.29625(18) 0.9469(3) -0.21738(12) 0.0320(5) Uani 1 1 d
H6A H 0.257(2) 1.001(4) -0.2597(13) 0.051(7) Uiso 1 1 d
H6B H 0.3558(19) 1.026(3) -0.2016(11) 0.033(6) Uiso 1 1 d
H6C H 0.2405(19) 0.946(3) -0.1860(11) 0.036(6) Uiso 1 1 d
C7 C 0.43503(15) 0.4511(2) -0.18472(9) 0.0196(4) Uani 1 1 d
H7A H 0.3743(16) 0.376(3) -0.2090(9) 0.018(5) Uiso 1 1 d
H7B H 0.4861(16) 0.483(3) -0.2149(10) 0.025(5) Uiso 1 1 d
C8 C 0.48838(17) 0.3404(3) -0.12585(11) 0.0279(4) Uani 1 1 d
H8A H 0.5221(19) 0.222(3) -0.1397(11) 0.038(6) Uiso 1 1 d
H8B H 0.4374(18) 0.306(3) -0.0942(11) 0.034(6) Uiso 1 1 d
H8C H 0.5476(19) 0.420(3) -0.1016(12) 0.040(6) Uiso 1 1 d
C9 C 0.01067(16) 0.8185(3) -0.18413(9) 0.0265(4) Uani 1 1 d
H9A H 0.0636(17) 0.823(3) -0.2160(11) 0.029(6) Uiso 1 1 d
C10 C -0.09817(16) 0.8419(3) -0.20745(10) 0.0261(4) Uani 1 1 d
H10A H -0.1231(17) 0.859(3) -0.2544(11) 0.027(5) Uiso 1 1 d
C11 C -0.16857(15) 0.8379(3) -0.16293(9) 0.0214(4) Uani 1 1 d
H11A H -0.2420(16) 0.853(3) -0.1751(9) 0.017(5) Uiso 1 1 d
C12 C -0.12982(13) 0.8095(2) -0.09625(9) 0.0170(4) Uani 1 1 d
C13 C -0.19990(14) 0.8046(2) -0.04761(9) 0.0200(4) Uani 1 1 d
H13A H -0.2744(17) 0.824(3) -0.0617(10) 0.024(5) Uiso 1 1 d
C14 C -0.16124(14) 0.7757(2) 0.01616(9) 0.0200(4) Uani 1 1 d
H14A H -0.2084(16) 0.770(3) 0.0494(10) 0.023(5) Uiso 1 1 d
C15 C -0.04939(13) 0.7466(2) 0.03653(8) 0.0159(4) Uani 1 1 d
C16 C -0.00729(15) 0.7118(2) 0.10253(9) 0.0197(4) Uani 1 1 d
H16A H -0.0584(17) 0.708(3) 0.1366(11) 0.029(6) Uiso 1 1 d
C17 C 0.10033(15) 0.6854(3) 0.11918(9) 0.0208(4) Uani 1 1 d
H17A H 0.1323(17) 0.657(3) 0.1657(11) 0.032(6) Uiso 1 1 d
C18 C 0.16544(14) 0.6917(3) 0.06983(9) 0.0198(4) Uani 1 1 d
H18A H 0.2452(17) 0.671(3) 0.0806(10) 0.024(5) Uiso 1 1 d
C19 C 0.02253(13) 0.7512(2) -0.00989(8) 0.0141(3) Uani 1 1 d
C20 C -0.01858(13) 0.7857(2) -0.07811(8) 0.0156(4) Uani 1 1 d

loop_
_atom_site_aniso_label
_atom_site_aniso_U_11
_atom_site_aniso_U_22
_atom_site_aniso_U_33
_atom_site_aniso_U_23
_atom_site_aniso_U_13
_atom_site_aniso_U_12
O1 0.0167(6) 0.0247(7) 0.0192(6) -0.0093(5) 0.0031(5) -0.0020(5)
O2 0.0204(6) 0.0223(7) 0.0213(7) -0.0053(5) 0.0029(5) -0.0082(5)
O3 0.0182(6) 0.0294(7) 0.0194(7) -0.0020(5) 0.0056(5) -0.0048(5)
N1 0.0134(7) 0.0204(8) 0.0163(7) -0.0040(6) 0.0047(5) -0.0028(6)
N2 0.0131(7) 0.0180(7) 0.0167(7) -0.0047(6) 0.0011(5) -0.0033(6)
N3 0.0182(7) 0.0262(8) 0.0193(8) -0.0037(6) 0.0035(6) -0.0004(6)
N4 0.0160(7) 0.0156(7) 0.0194(7) -0.0017(6) 0.0016(6) -0.0022(6)
C1 0.0140(8) 0.0143(8) 0.0161(8) -0.0006(6) 0.0013(6) 0.0014(6)
C2 0.0143(8) 0.0154(8) 0.0150(8) -0.0009(6) 0.0012(6) 0.0009(6)
C3 0.0143(8) 0.0142(8) 0.0135(8) -0.0011(6) 0.0025(6) -0.0008(6)
C4 0.0150(8) 0.0143(8) 0.0155(8) 0.0014(6) 0.0015(6) 0.0003(6)
C5 0.0225(9) 0.0211(9) 0.0181(9) 0.0039(7) -0.0043(7) -0.0074(7)
C6 0.0302(11) 0.0196(10) 0.0413(13) 0.0071(9) -0.0121(10) -0.0027(8)
C7 0.0222(9) 0.0162(9) 0.0214(9) -0.0026(7) 0.0070(7) 0.0000(7)
C8 0.0285(11) 0.0206(10) 0.0340(11) 0.0024(8) 0.0027(9) 0.0060(8)
C9 0.0234(10) 0.0381(11) 0.0186(9) -0.0039(8) 0.0052(7) -0.0009(8)
C10 0.0272(10) 0.0318(11) 0.0180(10) -0.0032(8) -0.0011(7) 0.0011(8)
C11 0.0176(9) 0.0205(9) 0.0242(10) -0.0025(7) -0.0034(7) 0.0020(7)
C12 0.0167(8) 0.0116(8) 0.0225(9) -0.0023(7) 0.0024(7) 0.0006(6)
C13 0.0130(8) 0.0176(9) 0.0295(10) -0.0005(7) 0.0033(7) 0.0023(7)
C14 0.0175(9) 0.0186(9) 0.0254(9) 0.0002(7) 0.0085(7) 0.0006(7)
C15 0.0183(9) 0.0103(8) 0.0199(9) -0.0004(6) 0.0058(7) -0.0007(6)
C16 0.0240(9) 0.0167(9) 0.0197(9) 0.0019(7) 0.0077(7) -0.0020(7)
C17 0.0249(9) 0.0191(9) 0.0179(9) 0.0025(7) 0.0011(7) -0.0022(7)
C18 0.0161(8) 0.0202(9) 0.0225(9) -0.0005(7) 0.0005(7) -0.0008(7)
C19 0.0148(8) 0.0086(7) 0.0192(9) -0.0013(6) 0.0030(6) -0.0018(6)
C20 0.0175(8) 0.0117(8) 0.0176(8) -0.0032(6) 0.0027(6) -0.0015(6)

loop_
_atom_type_symbol
_atom_type_description
_atom_type_scat_dispersion_real
_atom_type_scat_dispersion_imag
_atom_type_scat_source
C C 0.0033 0.0016 'International Tables Vol C Tables 4.2.6.8 and 6.1.1.4'
H H 0.0000 0.0000 'International Tables Vol C Tables 4.2.6.8 and 6.1.1.4'
N N 0.0061 0.0033 'International Tables Vol C Tables 4.2.6.8 and 6.1.1.4'
O O 0.0106 0.0060 'International Tables Vol C Tables 4.2.6.8 and 6.1.1.4'

loop_
_geom_angle_atom_site_label_1
_geom_angle_atom_site_label_2
_geom_angle_atom_site_label_3
_geom_angle
C1 N1 C2 124.76(15)
C1 N1 H1A 114.4(15)
C2 N1 H1A 120.7(15)
C4 N2 C1 126.23(15)
C4 N2 H2A 117.7(14)
C1 N2 H2A 115.9(14)
C9 N3 C20 116.91(16)
C18 N4 C19 118.15(15)
O1 C1 N1 122.01(15)
O1 C1 N2 120.41(15)
N1 C1 N2 117.58(15)
O2 C2 N1 120.93(15)
O2 C2 C3 120.60(15)
N1 C2 C3 118.45(14)
C4 C3 C2 114.75(14)
C4 C3 C7 108.10(14)
C2 C3 C7 109.26(14)
C4 C3 C5 107.53(13)
C2 C3 C5 107.09(14)
C7 C3 C5 110.06(14)
O3 C4 N2 120.61(16)
O3 C4 C3 122.09(15)
N2 C4 C3 117.29(14)
C6 C5 C3 114.06(16)
C6 C5 H5A 109.8(12)
C3 C5 H5A 108.1(12)
C6 C5 H5B 109.0(12)
C3 C5 H5B 106.6(12)
H5A C5 H5B 109.2(17)
C5 C6 H6A 109.2(15)
C5 C6 H6B 110.1(13)
H6A C6 H6B 109.9(19)
C5 C6 H6C 110.9(13)
H6A C6 H6C 104.8(19)
H6B C6 H6C 111.8(19)
C8 C7 C3 113.32(15)
C8 C7 H7A 110.6(11)
C3 C7 H7A 106.0(11)
C8 C7 H7B 111.5(12)
C3 C7 H7B 106.0(12)
H7A C7 H7B 109.2(16)
C7 C8 H8A 110.9(14)
C7 C8 H8B 112.9(13)
H8A C8 H8B 109.0(19)
C7 C8 H8C 109.3(14)
H8A C8 H8C 106.6(19)
H8B C8 H8C 107.9(18)
N3 C9 C10 125.09(18)
N3 C9 H9A 115.8(12)
C10 C9 H9A 119.1(12)
C11 C10 C9 117.96(17)
C11 C10 H10A 121.2(12)
C9 C10 H10A 120.9(12)
C10 C11 C12 119.43(16)
C10 C11 H11A 122.4(12)
C12 C11 H11A 118.2(12)
C11 C12 C20 117.96(16)
C11 C12 C13 121.73(16)
C20 C12 C13 120.31(16)
C14 C13 C12 120.87(16)
C14 C13 H13A 121.3(12)
C12 C13 H13A 117.8(12)
C13 C14 C15 120.70(17)
C13 C14 H14A 121.4(12)
C15 C14 H14A 117.9(12)
C16 C15 C19 117.96(15)
C16 C15 C14 121.83(16)
C19 C15 C14 120.20(16)
C17 C16 C15 119.29(17)
C17 C16 H16A 122.0(12)
C15 C16 H16A 118.8(12)
C16 C17 C18 118.77(17)
C16 C17 H17A 121.0(13)
C18 C17 H17A 120.2(13)
N4 C18 C17 123.81(16)
N4 C18 H18A 115.6(12)
C17 C18 H18A 120.5(12)
N4 C19 C15 121.99(15)
N4 C19 C20 118.85(15)
C15 C19 C20 119.15(15)
N3 C20 C12 122.64(16)
N3 C20 C19 118.61(15)
C12 C20 C19 118.75(16)

loop_
_geom_bond_atom_site_label_1
_geom_bond_atom_site_label_2
_geom_bond_distance
O1 C1 1.223(2)
O2 C2 1.213(2)
O3 C4 1.217(2)
N1 C1 1.367(2)
N1 C2 1.377(2)
N1 H1A 0.91(2)
N2 C4 1.373(2)
N2 C1 1.381(2)
N2 H2A 0.89(2)
N3 C9 1.324(2)
N3 C20 1.358(2)
N4 C18 1.324(2)
N4 C19 1.359(2)
C2 C3 1.522(2)
C3 C4 1.519(2)
C3 C7 1.539(2)
C3 C5 1.552(2)
C5 C6 1.521(3)
C5 H5A 1.01(2)
C5 H5B 1.00(2)
C6 H6A 1.01(3)
C6 H6B 0.95(2)
C6 H6C 1.02(2)
C7 C8 1.517(3)
C7 H7A 1.00(2)
C7 H7B 0.99(2)
C8 H8A 1.00(2)
C8 H8B 1.01(2)
C8 H8C 1.01(2)
C9 C10 1.402(3)
C9 H9A 1.01(2)
C10 C11 1.370(3)
C10 H10A 0.98(2)
C11 C12 1.409(3)
C11 H11A 0.93(2)
C12 C20 1.413(2)
C12 C13 1.434(2)
C13 C14 1.353(3)
C13 H13A 0.96(2)
C14 C15 1.432(2)
C14 H14A 0.97(2)
C15 C16 1.412(2)
C15 C19 1.415(2)
C16 C17 1.368(3)
C16 H16A 1.02(2)
C17 C18 1.402(3)
C17 H17A 1.01(2)
C18 H18A 1.01(2)
C19 C20 1.451(2)
